data_4102208
loop_
_publ_author_name
'Deguang Huang'
'R. H. Holm'

_publ_section_title
;
 Reactions of the Terminal NiII-OH Group in Substitution and Electrophilic
 Reactions with Carbon Dioxide and Other Substrates: Structural Definition
 of Binding Modes in an Intramolecular NiII...FeII Bridged Site
;
_journal_name_full 'Journal of the American Chemical Society'
_journal_page_first 4693
_journal_page_last 4701
_journal_paper_doi 10.1021/ja1003125
_journal_volume 132
_journal_year 2010
_chemical_formula_moiety 'C23 H22 N3 O3 Pd, C8 H20 N'
_chemical_formula_sum 'C31 H42 N4 O3 Pd'
_chemical_formula_weight 625.09
_chemical_name_common (Et4N)[Pd(PyN2(Me2))OH]
_space_group_IT_number 36
_symmetry_cell_setting orthorhombic
_symmetry_space_group_name_Hall 'C 2c -2'
_symmetry_space_group_name_H-M 'C m c 21'
_atom_sites_solution_hydrogens geom
_atom_sites_solution_primary direct
_atom_sites_solution_secondary difmap
_audit_creation_method
;
SHELXL-97

The cation Et4N+ was treated as disordered model and all the atoms of it
was anisotroped in the following refinement. The temperature factors of
these atoms were evened out by using commands DELU and SIMU.

Hydrogen atoms was not added to Et4N+ due to its high symmetry
and disordered atoms on its ethylene chain, but these hydrogen atoms were
included in the reported formula.

The attempts to add hydrogen atom on -OH group by residual Fourier maps
was always failed. Therefore, it was added geometrically. The Et4N+
cation in this structure and 1H NMR spectrum of this compound
(see paper) supports the existence of this hydrgen atom.

There is no strong H bond acceptor (O/N) in an appropriate position
for the hydrogen atom of -OH group. Therefore, the hydrogen atoms
was defined to point to one of phenyl rings of ligand.
;
_cell_angle_alpha 90.00
_cell_angle_beta 90.00
_cell_angle_gamma 90.00
_cell_formula_units_Z 4
_cell_length_a 14.461(5)
_cell_length_b 13.742(5)
_cell_length_c 14.839(5)
_cell_measurement_reflns_used 1699
_cell_measurement_temperature 100(2)
_cell_measurement_theta_max 20.38
_cell_measurement_theta_min 2.46
_cell_volume 2948.9(18)
_computing_cell_refinement 'Bruker SAINT'
_computing_data_collection 'Bruker APEX2'
_computing_data_reduction 'Bruker SAINT'
_computing_molecular_graphics 'Bruker SHELXTL'
_computing_publication_material 'Bruker SHELXTL'
_computing_structure_refinement 'SHELXL-97 (Sheldrick, 1997)'
_computing_structure_solution 'SHELXS-97 (Sheldrick, 1990)'
_diffrn_ambient_temperature 100(2)
_diffrn_measured_fraction_theta_full 0.973
_diffrn_measured_fraction_theta_max 0.973
_diffrn_measurement_device_type 'Bruker APEX-II CCD'
_diffrn_measurement_method '\f and \w scans'
_diffrn_radiation_monochromator graphite
_diffrn_radiation_source 'fine-focus sealed tube'
_diffrn_radiation_type MoK\a
_diffrn_radiation_wavelength 0.71073
_diffrn_reflns_av_R_equivalents 0.0640
_diffrn_reflns_av_sigmaI/netI 0.0717
_diffrn_reflns_limit_h_max 17
_diffrn_reflns_limit_h_min -17
_diffrn_reflns_limit_k_max 16
_diffrn_reflns_limit_k_min -15
_diffrn_reflns_limit_l_max 18
_diffrn_reflns_limit_l_min -15
_diffrn_reflns_number 7647
_diffrn_reflns_theta_full 25.82
_diffrn_reflns_theta_max 25.82
_diffrn_reflns_theta_min 2.04
_diffrn_standards_number 0
_exptl_absorpt_coefficient_mu 0.667
_exptl_absorpt_correction_T_max 0.8893
_exptl_absorpt_correction_T_min 0.8781
_exptl_absorpt_correction_type multi-scan
_exptl_absorpt_process_details SADABS
_exptl_crystal_colour yellow
_exptl_crystal_density_diffrn 1.408
_exptl_crystal_density_meas ?
_exptl_crystal_density_method 'not measured'
_exptl_crystal_description block
_exptl_crystal_F_000 1304
_exptl_crystal_size_max 0.20
_exptl_crystal_size_mid 0.20
_exptl_crystal_size_min 0.18
_refine_diff_density_max 0.662
_refine_diff_density_min -0.467
_refine_diff_density_rms 0.099
_refine_ls_abs_structure_details 'Flack H D (1983), Acta Cryst. A39, 876-881'
_refine_ls_abs_structure_Flack -0.01(5)
_refine_ls_extinction_method none
_refine_ls_goodness_of_fit_ref 1.049
_refine_ls_hydrogen_treatment constr
_refine_ls_matrix_type full
_refine_ls_number_parameters 211
_refine_ls_number_reflns 2612
_refine_ls_number_restraints 86
_refine_ls_restrained_S_all 1.033
_refine_ls_R_factor_all 0.0526
_refine_ls_R_factor_gt 0.0461
_refine_ls_shift/su_max 0.000
_refine_ls_shift/su_mean 0.000
_refine_ls_structure_factor_coef Fsqd
_refine_ls_weighting_details 'calc w=1/[\s^2^(Fo^2^)+(0.0610P)^2^+1.5639P] where P=(Fo^2^+2Fc^2^)/3'
_refine_ls_weighting_scheme calc
_refine_ls_wR_factor_gt 0.1104
_refine_ls_wR_factor_ref 0.1158
_reflns_number_gt 2331
_reflns_number_total 2612
_reflns_threshold_expression >2sigma(I)
_cod_data_source_file ja1003125_si_016.cif
_cod_data_source_block Compound20
_cod_depositor_comments
;
The following automatic conversions were performed:

'_exptl_crystal_density_meas' value 'none' was changed to '?' - the
value is perceived as not measured.

Automatic conversion script
Id: cif_fix_values 3008 2015-01-20 13:52:24Z robertas 
;
_cod_original_cell_volume 2948.8(18)
_cod_original_sg_symbol_Hall C2c-2
_cod_database_code 4102208

loop_
_symmetry_equiv_pos_as_xyz
'x, y, z'
'-x, -y, z+1/2'
'x, -y, z+1/2'
'-x, y, z'
'x+1/2, y+1/2, z'
'-x+1/2, -y+1/2, z+1/2'
'x+1/2, -y+1/2, z+1/2'
'-x+1/2, y+1/2, z'

loop_
_atom_site_label
_atom_site_type_symbol
_atom_site_fract_x
_atom_site_fract_y
_atom_site_fract_z
_atom_site_U_iso_or_equiv
_atom_site_adp_type
_atom_site_occupancy
_atom_site_symmetry_multiplicity
_atom_site_calc_flag
_atom_site_refinement_flags
_atom_site_disorder_assembly
_atom_site_disorder_group
Pd1 Pd 0.0000 0.45771(4) -0.00944(3) 0.02520(18) Uani 1 2 d S . .
O1 O 0.2413(3) 0.5639(3) 0.0898(3) 0.0332(10) Uani 1 1 d . . .
O2 O 0.0000 0.3527(4) -0.0987(4) 0.0356(14) Uani 1 2 d S . .
H2 H 0.0549 0.3427 -0.1152 0.053 Uiso 0.50 1 d PR . .
N1 N 0.1380(3) 0.4753(3) 0.0058(4) 0.0260(15) Uani 1 1 d . . .
N2 N 0.0000 0.5581(5) 0.0792(5) 0.0259(15) Uani 1 2 d S . .
C1 C 0.1620(4) 0.5403(4) 0.0664(4) 0.0283(13) Uani 1 1 d . . .
C2 C 0.0810(3) 0.5895(4) 0.1098(4) 0.0248(12) Uani 1 1 d . . .
C3 C 0.0832(4) 0.6585(4) 0.1758(4) 0.0285(13) Uani 1 1 d . . .
H3A H 0.1404 0.6823 0.1982 0.034 Uiso 1 1 calc R . .
C4 C 0.0000 0.6932(6) 0.2093(5) 0.0279(18) Uani 1 2 d S . .
H4A H 0.0000 0.7409 0.2556 0.042 Uiso 1 2 calc SR . .
C5 C 0.2046(4) 0.4203(4) -0.0408(4) 0.0288(13) Uani 1 1 d . . .
C6 C 0.2189(4) 0.4391(4) -0.1314(4) 0.0281(13) Uani 1 1 d . . .
C7 C 0.2818(4) 0.3829(4) -0.1779(4) 0.0349(14) Uani 1 1 d . . .
H7A H 0.2925 0.3952 -0.2400 0.042 Uiso 1 1 calc R . .
C8 C 0.3295(4) 0.3089(5) -0.1354(5) 0.0402(15) Uani 1 1 d . . .
H8A H 0.3727 0.2703 -0.1677 0.048 Uiso 1 1 calc R . .
C9 C 0.3134(4) 0.2926(5) -0.0471(4) 0.0379(16) Uani 1 1 d . . .
H9A H 0.3465 0.2421 -0.0176 0.045 Uiso 1 1 calc R . .
C10 C 0.2516(3) 0.3459(4) 0.0013(6) 0.0328(14) Uani 1 1 d . . .
C11 C 0.2339(4) 0.3254(5) 0.1005(4) 0.0388(15) Uani 1 1 d . . .
H11A H 0.1873 0.3709 0.1234 0.058 Uiso 1 1 calc R . .
H11B H 0.2915 0.3336 0.1345 0.058 Uiso 1 1 calc R . .
H11C H 0.2115 0.2585 0.1077 0.058 Uiso 1 1 calc R . .
C12 C 0.1668(4) 0.5181(5) -0.1791(5) 0.0388(15) Uani 1 1 d . . .
H12A H 0.1860 0.5204 -0.2424 0.058 Uiso 1 1 calc R . .
H12B H 0.1801 0.5808 -0.1503 0.058 Uiso 1 1 calc R . .
H12C H 0.1004 0.5047 -0.1757 0.058 Uiso 1 1 calc R . .
N3 N 0.0000 0.0826(6) 0.0037(7) 0.0536(11) Uani 1 2 d SU . .
C13 C -0.0737(8) 0.1561(10) -0.0319(10) 0.0537(11) Uani 0.50 1 d PU A 1
C13' C -0.0685(10) 0.0503(11) -0.0621(13) 0.0538(11) Uani 0.50 1 d PU . 2
C14 C -0.1175(5) 0.1297(5) -0.1131(6) 0.0542(12) Uani 1 1 d U . .
C15 C 0.0465(9) 0.1397(12) 0.0828(12) 0.0544(12) Uani 0.50 1 d PU . .
C16 C 0.0000 0.1327(17) 0.1677(19) 0.0548(13) Uani 0.50 2 d SPU . 1
C16' C 0.0000 0.1804(17) 0.1579(18) 0.0547(13) Uani 0.50 2 d SPU . 2
C17 C 0.0562(9) -0.0089(13) 0.0327(12) 0.0539(12) Uani 0.50 1 d PU . .
C18 C 0.0000 -0.0827(9) 0.0859(8) 0.0543(12) Uani 1 2 d SU . .

loop_
_atom_site_aniso_label
_atom_site_aniso_U_11
_atom_site_aniso_U_22
_atom_site_aniso_U_33
_atom_site_aniso_U_23
_atom_site_aniso_U_13
_atom_site_aniso_U_12
Pd1 0.0257(2) 0.0254(3) 0.0245(3) -0.0033(4) 0.000 0.000
O1 0.025(2) 0.040(3) 0.034(3) -0.0036(19) -0.0030(17) -0.0012(16)
O2 0.035(3) 0.033(4) 0.039(4) -0.007(3) 0.000 0.000
N1 0.029(2) 0.028(2) 0.021(5) -0.001(2) 0.004(2) 0.0036(15)
N2 0.025(3) 0.027(4) 0.026(4) 0.003(3) 0.000 0.000
C1 0.026(3) 0.032(4) 0.027(3) 0.003(3) 0.000(2) -0.003(2)
C2 0.029(3) 0.022(3) 0.023(3) 0.003(3) -0.002(2) -0.004(2)
C3 0.034(3) 0.028(4) 0.023(3) 0.005(3) -0.003(2) -0.004(2)
C4 0.039(4) 0.018(4) 0.026(4) 0.002(3) 0.000 0.000
C5 0.027(3) 0.031(3) 0.028(3) -0.003(2) 0.000(2) -0.003(2)
C6 0.027(3) 0.028(3) 0.030(3) -0.005(3) 0.004(2) -0.002(2)
C7 0.034(3) 0.038(4) 0.032(4) -0.005(3) 0.003(2) 0.000(2)
C8 0.034(3) 0.039(4) 0.048(4) -0.007(3) 0.002(3) 0.005(3)
C9 0.037(3) 0.037(4) 0.040(4) -0.003(3) -0.001(2) 0.006(3)
C10 0.031(2) 0.030(3) 0.037(4) -0.006(4) -0.003(3) 0.0007(19)
C11 0.036(3) 0.033(4) 0.047(4) 0.005(3) 0.000(3) 0.007(2)
C12 0.044(3) 0.041(4) 0.031(4) -0.001(3) 0.001(3) 0.005(3)
N3 0.0388(17) 0.053(3) 0.069(3) 0.016(2) 0.000 0.000
C13 0.0389(18) 0.053(3) 0.069(3) 0.016(2) -0.0004(6) -0.0003(6)
C13' 0.0390(18) 0.053(3) 0.069(3) 0.016(2) -0.0004(6) -0.0004(7)
C14 0.0394(18) 0.054(3) 0.069(3) 0.016(2) -0.0011(7) -0.0007(9)
C15 0.0404(19) 0.054(3) 0.069(3) 0.016(2) -0.0004(5) 0.0001(6)
C16 0.041(2) 0.054(3) 0.069(3) 0.016(2) 0.000 0.000
C16' 0.041(2) 0.054(3) 0.069(3) 0.016(2) 0.000 0.000
C17 0.0392(19) 0.054(3) 0.069(3) 0.016(2) -0.0003(6) -0.0001(6)
C18 0.040(2) 0.054(3) 0.069(3) 0.017(2) 0.000 0.000

loop_
_atom_type_symbol
_atom_type_description
_atom_type_scat_dispersion_real
_atom_type_scat_dispersion_imag
_atom_type_scat_source
C C 0.0033 0.0016 'International Tables Vol C Tables 4.2.6.8 and 6.1.1.4'
H H 0.0000 0.0000 'International Tables Vol C Tables 4.2.6.8 and 6.1.1.4'
N N 0.0061 0.0033 'International Tables Vol C Tables 4.2.6.8 and 6.1.1.4'
O O 0.0106 0.0060 'International Tables Vol C Tables 4.2.6.8 and 6.1.1.4'
Pd Pd -0.9988 1.0072 'International Tables Vol C Tables 4.2.6.8 and 6.1.1.4'

loop_
_geom_angle_atom_site_label_1
_geom_angle_atom_site_label_2
_geom_angle_atom_site_label_3
_geom_angle
_geom_angle_site_symmetry_1
_geom_angle_site_symmetry_3
N2 Pd1 O2 178.9(3) . .
N2 Pd1 N1 80.58(14) . .
O2 Pd1 N1 99.42(14) . .
N2 Pd1 N1 80.58(14) . 4
O2 Pd1 N1 99.42(14) . 4
N1 Pd1 N1 161.2(3) . 4
Pd1 O2 H2 108.5 . .
C1 N1 C5 121.4(5) . .
C1 N1 Pd1 114.7(4) . .
C5 N1 Pd1 123.8(4) . .
C2 N2 C2 123.8(7) 4 .
C2 N2 Pd1 118.1(4) 4 .
C2 N2 Pd1 118.1(4) . .
O1 C1 N1 127.8(5) . .
O1 C1 C2 118.9(5) . .
N1 C1 C2 113.2(5) . .
N2 C2 C3 119.4(5) . .
N2 C2 C1 113.4(5) . .
C3 C2 C1 127.2(5) . .
C2 C3 C4 118.5(6) . .
C2 C3 H3A 120.8 . .
C4 C3 H3A 120.8 . .
C3 C4 C3 120.4(8) . 4
C3 C4 H4A 119.8 . .
C3 C4 H4A 119.8 4 .
C10 C5 C6 120.3(6) . .
C10 C5 N1 120.9(6) . .
C6 C5 N1 118.7(6) . .
C7 C6 C5 118.7(6) . .
C7 C6 C12 120.2(6) . .
C5 C6 C12 121.2(5) . .
C6 C7 C8 121.0(6) . .
C6 C7 H7A 119.5 . .
C8 C7 H7A 119.5 . .
C9 C8 C7 118.6(6) . .
C9 C8 H8A 120.7 . .
C7 C8 H8A 120.7 . .
C8 C9 C10 122.5(6) . .
C8 C9 H9A 118.8 . .
C10 C9 H9A 118.8 . .
C9 C10 C5 118.9(7) . .
C9 C10 C11 121.5(6) . .
C5 C10 C11 119.6(6) . .
C10 C11 H11A 109.5 . .
C10 C11 H11B 109.5 . .
H11A C11 H11B 109.5 . .
C10 C11 H11C 109.5 . .
H11A C11 H11C 109.5 . .
H11B C11 H11C 109.5 . .
C6 C12 H12A 109.5 . .
C6 C12 H12B 109.5 . .
H12A C12 H12B 109.5 . .
C6 C12 H12C 109.5 . .
H12A C12 H12C 109.5 . .
H12B C12 H12C 109.5 . .
C13' N3 C13' 85.5(15) . 4
C13' N3 C17 107.1(12) . .
C13' N3 C17 65.5(9) 4 .
C13' N3 C17 65.5(9) . 4
C13' N3 C17 107.1(12) 4 4
C17 N3 C17 62.9(11) . 4
C13' N3 C13 115.7(11) . 4
C13' N3 C13 60.5(9) 4 4
C17 N3 C13 105.1(7) . 4
C17 N3 C13 166.5(9) 4 4
C13' N3 C13 60.5(9) . .
C13' N3 C13 115.7(11) 4 .
C17 N3 C13 166.5(9) . .
C17 N3 C13 105.1(7) 4 .
C13 N3 C13 86.1(10) 4 .
C13' N3 C15 161.1(10) . .
C13' N3 C15 111.2(9) 4 .
C17 N3 C15 88.5(10) . .
C17 N3 C15 115.0(11) 4 .
C13 N3 C15 68.6(9) 4 .
C13 N3 C15 102.9(9) . .
C13' N3 C15 111.2(9) . 4
C13' N3 C15 161.1(10) 4 4
C17 N3 C15 115.0(11) . 4
C17 N3 C15 88.5(10) 4 4
C13 N3 C15 102.9(9) 4 4
C13 N3 C15 68.6(9) . 4
C15 N3 C15 51.0(11) . 4
C14 C13 N3 115.4(11) . .
N3 C13' C14 115.8(11) . .
N3 C13' C17 60.1(10) . 4
C14 C13' C17 147.6(14) . 4
C13 C14 C13' 63.0(10) . .
C15 C15 C16' 61.6(8) 4 .
C15 C15 C16 62.0(8) 4 .
C16' C15 C16 27.3(11) . .
C15 C15 N3 64.5(6) 4 .
C16' C15 N3 125.7(11) . .
C16 C15 N3 115.1(13) . .
C15 C16 C15 56.0(15) 4 .
C15 C16' C15 56.7(16) 4 .
C18 C17 N3 113.8(9) . .
C18 C17 C17 57.7(6) . 4
N3 C17 C17 58.6(5) . 4
C18 C17 C13' 146.8(13) . 4
N3 C17 C13' 54.4(8) . 4
C17 C17 C13' 96.3(7) 4 4
C17 C18 C17 64.6(11) . 4

loop_
_geom_bond_atom_site_label_1
_geom_bond_atom_site_label_2
_geom_bond_distance
_geom_bond_site_symmetry_2
Pd1 N2 1.906(7) .
Pd1 O2 1.959(6) .
Pd1 N1 2.023(4) .
Pd1 N1 2.023(4) 4
O1 C1 1.242(7) .
O2 H2 0.8423 .
N1 C1 1.314(7) .
N1 C5 1.405(7) .
N2 C2 1.328(6) 4
N2 C2 1.328(6) .
C1 C2 1.498(8) .
C2 C3 1.364(8) .
C3 C4 1.386(7) .
C3 H3A 0.9500 .
C4 C3 1.386(7) 4
C4 H4A 0.9500 .
C5 C10 1.379(8) .
C5 C6 1.386(8) .
C6 C7 1.378(8) .
C6 C12 1.498(9) .
C7 C8 1.380(8) .
C7 H7A 0.9500 .
C8 C9 1.350(9) .
C8 H8A 0.9500 .
C9 C10 1.360(9) .
C9 H9A 0.9500 .
C10 C11 1.521(10) .
C11 H11A 0.9800 .
C11 H11B 0.9800 .
C11 H11C 0.9800 .
C12 H12A 0.9800 .
C12 H12B 0.9800 .
C12 H12C 0.9800 .
N3 C13' 1.461(19) .
N3 C13' 1.461(19) 4
N3 C17 1.557(17) .
N3 C17 1.557(17) 4
N3 C13 1.561(14) 4
N3 C13 1.561(14) .
N3 C15 1.564(19) .
N3 C15 1.564(19) 4
C13 C14 1.409(17) .
C13' C14 1.505(17) .
C13' C17 1.64(2) 4
C15 C15 1.35(3) 4
C15 C16' 1.42(3) .
C15 C16 1.43(3) .
C16 C15 1.43(3) 4
C16' C15 1.42(3) 4
C17 C18 1.520(18) .
C17 C17 1.62(3) 4
C17 C13' 1.64(2) 4
C18 C17 1.520(18) 4

loop_
_geom_torsion_atom_site_label_1
_geom_torsion_atom_site_label_2
_geom_torsion_atom_site_label_3
_geom_torsion_atom_site_label_4
_geom_torsion
_geom_torsion_site_symmetry_1
_geom_torsion_site_symmetry_4
N2 Pd1 N1 C1 1.6(5) . .
O2 Pd1 N1 C1 -177.3(5) . .
N1 Pd1 N1 C1 2.1(13) 4 .
N2 Pd1 N1 C5 178.9(6) . .
O2 Pd1 N1 C5 0.0(5) . .
N1 Pd1 N1 C5 179.4(6) 4 .
O2 Pd1 N2 C2 -88.5(5) . 4
N1 Pd1 N2 C2 -178.6(6) . 4
N1 Pd1 N2 C2 1.6(5) 4 4
O2 Pd1 N2 C2 88.5(5) . .
N1 Pd1 N2 C2 -1.6(5) . .
N1 Pd1 N2 C2 178.6(6) 4 .
C5 N1 C1 O1 1.4(10) . .
Pd1 N1 C1 O1 178.7(5) . .
C5 N1 C1 C2 -178.8(5) . .
Pd1 N1 C1 C2 -1.4(6) . .
C2 N2 C2 C3 -0.6(11) 4 .
Pd1 N2 C2 C3 -177.4(4) . .
C2 N2 C2 C1 178.1(5) 4 .
Pd1 N2 C2 C1 1.2(7) . .
O1 C1 C2 N2 -179.9(5) . .
N1 C1 C2 N2 0.2(8) . .
O1 C1 C2 C3 -1.4(9) . .
N1 C1 C2 C3 178.8(6) . .
N2 C2 C3 C4 0.5(9) . .
C1 C2 C3 C4 -178.0(6) . .
C2 C3 C4 C3 -0.4(11) . 4
C1 N1 C5 C10 73.9(8) . .
Pd1 N1 C5 C10 -103.2(6) . .
C1 N1 C5 C6 -109.3(7) . .
Pd1 N1 C5 C6 73.6(7) . .
C10 C5 C6 C7 -0.9(8) . .
N1 C5 C6 C7 -177.7(5) . .
C10 C5 C6 C12 178.5(5) . .
N1 C5 C6 C12 1.7(8) . .
C5 C6 C7 C8 0.3(8) . .
C12 C6 C7 C8 -179.1(5) . .
C6 C7 C8 C9 -0.1(9) . .
C7 C8 C9 C10 0.5(9) . .
C8 C9 C10 C5 -1.1(9) . .
C8 C9 C10 C11 179.3(6) . .
C6 C5 C10 C9 1.3(8) . .
N1 C5 C10 C9 178.0(5) . .
C6 C5 C10 C11 -179.1(5) . .
N1 C5 C10 C11 -2.4(8) . .
C13' N3 C13 C14 -18.8(11) . .
C13' N3 C13 C14 49.3(13) 4 .
C17 N3 C13 C14 -43(5) . .
C17 N3 C13 C14 -68.6(13) 4 .
C13 N3 C13 C14 103.7(9) 4 .
C15 N3 C13 C14 170.7(10) . .
C15 N3 C13 C14 -150.8(12) 4 .
C13' N3 C13' C14 -105.4(12) 4 .
C17 N3 C13' C14 -168.0(11) . .
C17 N3 C13' C14 143.5(15) 4 .
C13 N3 C13' C14 -51.3(16) 4 .
C13 N3 C13' C14 17.7(11) . .
C15 N3 C13' C14 48(4) . .
C15 N3 C13' C14 65.6(15) 4 .
C13' N3 C13' C17 111.1(10) 4 4
C17 N3 C13' C17 48.4(10) . 4
C13 N3 C13' C17 165.2(11) 4 4
C13 N3 C13' C17 -125.9(11) . 4
C15 N3 C13' C17 -96(3) . 4
C15 N3 C13' C17 -78.0(11) 4 4
N3 C13 C14 C13' 17.8(10) . .
N3 C13' C14 C13 -19.2(11) . .
C17 C13' C14 C13 55(2) 4 .
C13' N3 C15 C15 22(3) . 4
C13' N3 C15 C15 172.6(10) 4 4
C17 N3 C15 C15 -124.4(7) . 4
C17 N3 C15 C15 -65.4(7) 4 4
C13 N3 C15 C15 128.7(6) 4 4
C13 N3 C15 C15 48.2(6) . 4
C13' N3 C15 C16' 29(4) . .
C13' N3 C15 C16' -179.6(16) 4 .
C17 N3 C15 C16' -116.7(17) . .
C17 N3 C15 C16' -57.7(19) 4 .
C13 N3 C15 C16' 136.4(19) 4 .
C13 N3 C15 C16' 55.9(18) . .
C15 N3 C15 C16' 7.7(19) 4 .
C13' N3 C15 C16 59(4) . .
C13' N3 C15 C16 -150.3(14) 4 .
C17 N3 C15 C16 -87.4(14) . .
C17 N3 C15 C16 -28.4(16) 4 .
C13 N3 C15 C16 165.8(15) 4 .
C13 N3 C15 C16 85.2(15) . .
C15 N3 C15 C16 37.1(15) 4 .
C16' C15 C16 C15 81.8(18) . 4
N3 C15 C16 C15 -38.0(15) . 4
C16 C15 C16' C15 -83.2(18) . 4
N3 C15 C16' C15 -7.9(19) . 4
C13' N3 C17 C18 -67.3(16) . .
C13' N3 C17 C18 -144.0(15) 4 .
C17 N3 C17 C18 -17.4(17) 4 .
C13 N3 C17 C18 169.1(12) 4 .
C13 N3 C17 C18 -46(6) . .
C15 N3 C17 C18 101.8(13) . .
C15 N3 C17 C18 56.8(16) 4 .
C13' N3 C17 C17 -49.9(8) . 4
C13' N3 C17 C17 -126.6(9) 4 4
C13 N3 C17 C17 -173.5(12) 4 4
C13 N3 C17 C17 -28(4) . 4
C15 N3 C17 C17 119.2(8) . 4
C15 N3 C17 C17 74.2(7) 4 4
C13' N3 C17 C13' 76.7(15) . 4
C17 N3 C17 C13' 126.6(9) 4 4
C13 N3 C17 C13' -46.9(10) 4 4
C13 N3 C17 C13' 98(5) . 4
C15 N3 C17 C13' -114.2(9) . 4
C15 N3 C17 C13' -159.2(11) 4 4
N3 C17 C18 C17 17.6(17) . 4
C13' C17 C18 C17 -43(3) 4 4
